data_2006177
loop_
_publ_author_name
' Alan Hazell'
'John McGinley'
'Christine J. McKenzie'

_publ_contact_author
;   Alan Hazell
  Department of Chemistry
  Aarhus University
  Langelandsgade 140
  DK-8000 \%Arhus C
  Denmark
;
_publ_section_title
;
 Dichlorobis(1,10-phenanthroline-<i>N</i>,<i>N</i>')cobalt(II)--Acetonitrile
 (1/1.5)
;
_journal_issue 6
_journal_name_full 'Acta Crystallographica Section C'
_journal_page_first 723
_journal_page_last 725
_journal_paper_doi 10.1107/S0108270197004150
_journal_volume 53
_journal_year 1997
_chemical_formula_moiety '[Co Cl2 (C12 H8 N2)2] , 1.5C H3 C N'
_chemical_formula_sum 'C27 H20.5 Cl2 Co N5.5'
_chemical_formula_weight 551.835
_chemical_name_systematic
;
Dichlorobis(1,10-phenanthroline-N1,N10)cobalt(II)
 Acetonitrile sesquisolvate
;
_space_group_IT_number 14
_symmetry_cell_setting monoclinic
_symmetry_space_group_name_Hall '-P 2yn'
_symmetry_space_group_name_H-M 'P 1 21/n 1'
_atom_type_scat_source IntTabIV
_cell_angle_alpha 90.0
_cell_angle_beta 99.130(10)
_cell_angle_gamma 90.0
_cell_formula_units_Z 4
_cell_length_a 10.969(2)
_cell_length_b 20.492(4)
_cell_length_c 11.637(2)
_cell_measurement_reflns_used 29
_cell_measurement_temperature 294
_cell_measurement_theta_max 17.6
_cell_measurement_theta_min 12.3
_cell_volume 2582.6(8)
_computing_cell_refinement MAD
_computing_data_collection 'MAD (Allibon, 1995)'
_computing_data_reduction 'KRYSTAL (Hazell, 1995)'
_computing_molecular_graphics
;
 ORTEPIII (Burnett & Johnson, 1996), KRYSTAL
;
_computing_publication_material KRYSTAL
_computing_structure_refinement 'modified ORFLS (1962), KRYSTAL'
_computing_structure_solution
;
      SIR92 (Altomare et al., 1994) KRYSTAL
;
_diffrn_ambient_temperature 294
_diffrn_measurement_device 'Huber four-circle diffractometer'
_diffrn_measurement_method \q/2\q
_diffrn_radiation_monochromator graphite
_diffrn_radiation_source 'x-ray tube'
_diffrn_radiation_type 'Mo K\a'
_diffrn_radiation_wavelength 0.71073
_diffrn_reflns_av_R_equivalents 0.033
_diffrn_reflns_limit_h_max 12
_diffrn_reflns_limit_h_min -13
_diffrn_reflns_limit_k_max 24
_diffrn_reflns_limit_k_min 0
_diffrn_reflns_limit_l_max 13
_diffrn_reflns_limit_l_min 0
_diffrn_reflns_number 4991
_diffrn_reflns_reduction_process 4798
_diffrn_reflns_theta_max 25.0
_diffrn_reflns_theta_min 2.0
_diffrn_standards_decay_% 3
_diffrn_standards_interval_count 50
_diffrn_standards_number 2
_exptl_absorpt_coefficient_mu 0.898
_exptl_absorpt_correction_T_max 0.928
_exptl_absorpt_correction_T_min 0.809
_exptl_absorpt_correction_type 'numerical integration'
_exptl_crystal_colour red
_exptl_crystal_density_diffrn 1.419
_exptl_crystal_density_meas ?
_exptl_crystal_density_method 'not measured'
_exptl_crystal_description needle
_exptl_crystal_F_000 1128
_exptl_crystal_size_max 0.46
_exptl_crystal_size_mid 0.32
_exptl_crystal_size_min 0.16
_refine_diff_density_max 0.75(7)
_refine_diff_density_min -0.30(7)
_refine_ls_extinction_coef 10E2(10)
_refine_ls_extinction_method 'type 1 Lorentzian isotropic (Becker & Coppens, 1974)'
_refine_ls_goodness_of_fit_obs 1.176
_refine_ls_hydrogen_treatment
; Hydrogen atoms of phenanthroline in calculated positions,
 C-H = 0.95 \%A, with Uiso 20% larger than Ueq for the atom
 to which they are attached. Hydrogen atoms of acetonitrile
 not included.
;
_refine_ls_matrix_type full
_refine_ls_number_constraints 11
_refine_ls_number_parameters 308
_refine_ls_number_reflns 3279
_refine_ls_number_restraints 0
_refine_ls_R_factor_obs .045
_refine_ls_shift/esd_max 0.0086
_refine_ls_shift/esd_mean 0.0006
_refine_ls_structure_factor_coef F
_refine_ls_weighting_details 'w = 1/{[\s~cs~(F^2^)+1.03F^2^]^1/2^-|F|}^2^'
_refine_ls_weighting_scheme calc
_refine_ls_wR_factor_obs .056
_reflns_number_observed 3279
_reflns_number_total 4550
_reflns_observed_criterion I>2\s(I)
_cod_data_source_file ab1462.cif
_cod_data_source_block cm7
_cod_depositor_comments
;
The following automatic conversions were performed:

'_atom_site_thermal_displace_type' tag value 'Uij' was replaced with
'Uani' value 31 time.

Automatic conversion script
Id: cif_fix_values 1646 2011-03-28 12:23:43Z adriana 

The following automatic conversions were performed:

'_exptl_crystal_density_meas' value 'not measured' was changed to '?'
- the value is perceived as not measured.

Automatic conversion script
Id: cif_fix_values 3008 2015-01-20 13:52:24Z robertas 

The following automatic conversions were performed:

'_refine_ls_weighting_scheme' value '
1/{[\s~cs~(F^2^)+1.03F^2^]^1/2^-|F|}^2^' was changed to 'calc'. New
tag '_refine_ls_weighting_details' was created. The value of the new
tag was set to 'w = 1/{[\s~cs~(F^2^)+1.03F^2^]^1/2^-|F|}^2^'.

Automatic conversion script
Id: cif_fix_values 3143 2015-03-26 13:38:13Z robertas 
;
_cod_original_cell_volume 2583.0(10)
_cod_original_sg_symbol_H-M 'P 21/n'
_cod_original_formula_sum 'C27 H20.5 N5.5 Cl2 Co'
_cod_database_code 2006177
_cod_database_fobs_code 2006177

loop_
_symmetry_equiv_pos_as_xyz
+x,+y,+z
1/2+x,1/2-y,1/2+z
-x,-y,-z
1/2-x,1/2+y,1/2-z

loop_
_atom_site_aniso_label
_atom_site_aniso_U_11
_atom_site_aniso_U_22
_atom_site_aniso_U_33
_atom_site_aniso_U_12
_atom_site_aniso_U_13
_atom_site_aniso_U_23
Co .0308(3) .0280(3) .0371(3) -.0004(2) .0116(2) -.0023(2)
Cl1 .0309(6) .0490(6) .0490(6) -.0003(4) .0132(5) -.0027(5)
Cl2 .0519(7) .0354(6) .0641(7) .0084(5) .0248(6) .0130(5)
N11 .030(2) .033(2) .042(2) -.0020(10) .0110(10) .0020(10)
N21 .035(2) .035(2) .042(2) .0000(10) .012(2) -.004(2)
N31 .038(2) .032(2) .045(2) .0000(10) .009(2) .000(2)
N41 .033(2) .038(2) .040(2) .0040(10) .010(2) -.003(2)
C12 .037(2) .046(3) .054(3) -.001(2) .009(2) .000(2)
C13 .040(3) .059(3) .066(3) -.008(2) -.001(2) .001(3)
C14 .029(2) .057(3) .075(3) .005(2) .013(2) .017(3)
C15 .040(3) .042(2) .056(3) .007(2) .019(2) .014(2)
C16 .037(2) .030(2) .042(2) .001(2) .017(2) .005(2)
C17 .052(3) .055(3) .078(4) .016(2) .040(3) .012(3)
C22 .047(3) .047(3) .051(3) .003(2) .009(2) -.009(2)
C23 .068(4) .059(3) .055(3) .004(3) .005(3) -.019(3)
C24 .076(4) .053(3) .048(3) .006(3) .019(3) -.019(2)
C25 .058(3) .036(2) .054(3) .007(2) .027(2) .001(2)
C26 .041(2) .029(2) .043(2) .004(2) .017(2) .003(2)
C27 .066(3) .052(3) .064(3) .013(3) .035(3) -.002(2)
C32 .054(3) .045(3) .050(3) -.005(2) .006(2) .006(2)
C33 .068(4) .054(3) .070(4) -.004(3) .002(3) .020(3)
C34 .061(3) .036(3) .087(4) -.006(2) -.004(3) .011(3)
C35 .040(3) .035(2) .075(4) .002(2) .001(2) -.002(2)
C36 .028(2) .030(2) .058(3) -.001(2) .003(2) -.007(2)
C37 .055(3) .033(3) .093(4) .000(2) .000(3) -.018(3)
C42 .045(3) .056(3) .044(3) -.001(2) .010(2) .000(2)
C43 .047(3) .081(4) .042(3) -.002(3) .012(2) -.012(3)
C44 .038(3) .079(4) .057(3) -.004(2) .011(2) -.027(3)
C45 .026(2) .049(3) .063(3) .000(2) .006(2) -.022(2)
C46 .026(2) .034(2) .049(3) .002(2) .004(2) -.010(2)
C47 .050(3) .045(3) .084(4) .002(2) .006(3) -.030(3)

loop_
_atom_site_label
_atom_site_fract_x
_atom_site_fract_y
_atom_site_fract_z
_atom_site_U_iso_or_equiv
_atom_site_thermal_displace_type
_atom_site_occupancy
Co .34369(5) .13331(2) .24888(5) .0313(3) Uani 1
Cl1 .56522(9) .14679(5) .27732(9) .0422(6) Uani 1
Cl2 .27405(11) .23436(5) .15191(11) .0488(7) Uani 1
N11 .1504(3) .11940(10) .2604(3) .034(2) Uani 1
N21 .3261(3) .1758(2) .4151(3) .037(2) Uani 1
N31 .3559(3) .0320(2) .3031(3) .038(2) Uani 1
N41 .3439(3) .0813(2) .0880(3) .037(2) Uani 1
C12 .0661(4) .0892(2) .1860(4) .045(3) Uani 1
C13 -.0593(4) .0898(2) .1956(4) .056(3) Uani 1
C14 -.0980(4) .1238(2) .2838(5) .053(3) Uani 1
C15 -.0115(4) .1570(2) .3643(4) .045(3) Uani 1
C16 .1131(4) .1525(2) .3504(3) .035(2) Uani 1
C17 -.0415(5) .1944(2) .4595(5) .058(3) Uani 1
C22 .4137(4) .2012(2) .4934(4) .048(3) Uani 1
C23 .3892(5) .2349(2) .5922(4) .061(3) Uani 1
C24 .2704(5) .2433(2) .6083(4) .058(3) Uani 1
C25 .1742(4) .2173(2) .5274(4) .048(3) Uani 1
C26 .2073(4) .1828(2) .4324(4) .036(2) Uani 1
C27 .0459(5) .2233(2) .5364(5) .058(3) Uani 1
C32 .3588(4) .0084(2) .4094(4) .050(3) Uani 1
C33 .3552(5) -.0585(3) .4325(5) .065(4) Uani 1
C34 .3492(5) -.1016(2) .3432(5) .063(3) Uani 1
C35 .3486(4) -.0791(2) .2294(4) .051(3) Uani 1
C36 .3516(4) -.0110(2) .2127(4) .039(2) Uani 1
C37 .3460(5) -.1203(2) .1297(6) .062(3) Uani 1
C42 .3425(4) .1064(2) -.0175(4) .048(3) Uani 1
C43 .3438(4) .0678(3) -.1162(4) .056(3) Uani 1
C44 .3454(4) .0013(3) -.1057(4) .058(3) Uani 1
C45 .3459(4) -.0272(2) .0034(4) .046(3) Uani 1
C46 .3468(4) .0152(2) .0990(4) .036(2) Uani 1
C47 .3467(5) -.0961(2) .0235(5) .060(3) Uani 1
N1 -.0258(9) .0649(5) .8932(8) .128(5) Uiso .640(10)
C2 .0076(6) .1119(5) .8738(5) .082(3) Uiso .640(10)
C3 .0539(13) .1769(6) .8469(11) .106(4) Uiso .640(10)
N4 .1857(9) .0544(5) .6164(8) .082(3) Uiso .50
C5 .0901(11) .0425(4) .5948(7) .084(4) Uiso .50
C6 -.0423(14) .0260(8) .5649(15) .138(6) Uiso .50
N7 .035(3) .0692(16) .690(3) .30(2) Uiso .36
C8 .021(2) .1062(14) .751(2) .21(2) Uiso .36
C9 .001(3) .1575(16) .836(3) .147(12) Uiso .36
H12 .0915 .0660 .1232 .055 Uiso 1
H13 -.1171 .0667 .1411 .067 Uiso 1
H14 -.1832 .1250 .2905 .064 Uiso 1
H17 -.1257 .1988 .4687 .070 Uiso 1
H22 .4972 .1965 .4822 .058 Uiso 1
H23 .4550 .2516 .6472 .073 Uiso 1
H24 .2525 .2668 .6741 .070 Uiso 1
H27 .0223 .2482 .5980 .069 Uiso 1
H32 .3634 .0381 .4726 .059 Uiso 1
H33 .3570 -.0736 .5099 .078 Uiso 1
H34 .3454 -.1471 .3578 .076 Uiso 1
H37 .3436 -.1663 .1396 .074 Uiso 1
H42 .3405 .1525 -.0261 .057 Uiso 1
H43 .3435 .0876 -.1901 .067 Uiso 1
H44 .3462 -.0254 -.1723 .069 Uiso 1
H47 .3478 -.1251 -.0401 .072 Uiso 1

loop_
_geom_angle_atom_site_label_1
_geom_angle_atom_site_label_2
_geom_angle_atom_site_label_3
_geom_angle
_geom_angle_publ_flag
N21 Co N41 172.40(10) no
N11 Co N41 97.20(10) yes
N31 Co N41 76.70(10) yes
Cl1 Co N41 92.05(9) no
Cl2 Co N41 93.56(9) no
N11 Co N21 76.70(10) yes
N21 Co N31 97.80(10) no
Cl1 Co N21 93.57(9) no
Cl2 Co N21 90.35(9) no
N11 Co N31 82.60(10) no
Cl1 Co N11 168.69(9) no
Cl2 Co N11 84.37(9) no
Cl1 Co N31 93.18(9) no
Cl2 Co N31 162.60(10) no
Cl1 Co Cl2 101.65(4) yes
Co N11 C12 127.9(3) no
Co N11 C16 113.5(2) no
Co N21 C22 128.2(3) no
Co N21 C26 113.6(3) no
Co N31 C32 127.8(3) no
Co N31 C36 113.6(3) no
Co N41 C42 127.6(3) no
Co N41 C46 114.4(3) no
C12 N11 C16 118.2(3) no
C22 N21 C26 117.8(4) no
C32 N31 C36 118.4(4) no
C42 N41 C46 118.0(4) no
N11 C12 C13 122.8(4) no
C12 C13 C14 119.6(4) no
C13 C14 C15 119.5(4) no
C14 C15 C16 117.4(4) no
C14 C15 C17 124.4(4) no
C16 C15 C17 118.3(4) no
N11 C16 C15 122.5(4) no
N11 C16 C26 117.0(3) no
C15 C16 C26 120.5(4) no
C15 C17 C27 121.7(4) no
N21 C22 C23 123.0(4) no
C22 C23 C24 119.3(5) no
C23 C24 C25 119.7(4) no
C24 C25 C26 117.2(4) no
C24 C25 C27 124.2(4) no
C26 C25 C27 118.6(4) no
N21 C26 C25 122.9(4) no
N21 C26 C16 117.6(3) no
C16 C26 C25 119.4(4) no
C17 C27 H27 119.3(5) no
C25 C27 H27 119.3(6) no
C17 C27 C25 121.3(4) no
N31 C32 C33 122.7(5) no
C32 C33 C34 119.3(5) no
C33 C34 C35 120.1(4) no
C34 C35 C36 117.3(4) no
C34 C35 C37 124.5(4) no
C36 C35 C37 118.1(5) no
N31 C36 C35 122.1(4) no
N31 C36 C46 117.7(3) no
C35 C36 C46 120.2(4) no
C35 C37 C47 121.9(4) no
N41 C42 C43 122.7(4) no
C42 C43 C44 119.5(5) no
C43 C44 C45 119.7(4) no
C44 C45 C46 117.3(4) no
C44 C45 C47 124.0(4) no
C46 C45 C47 118.7(5) no
N41 C46 C45 122.8(4) no
N41 C46 C36 117.4(3) no
C36 C46 C45 119.8(4) no
C37 C47 C45 121.2(4) no
N1 C2 C3 180.0 no
N4 C5 C6 180.0 no
N7 C8 C9 180.0 no
N11 C12 H12 118.6 no
C13 C12 H12 118.6 no
C14 C13 H13 120.2 no
C12 C13 H13 120.2 no
C13 C14 H14 120.2 no
C15 C14 H14 120.2 no
C27 C17 H17 119.1 no
C15 C17 H17 119.1 no
N21 C22 H22 118.5 no
C23 C22 H22 118.5 no
C24 C23 H23 120.3 no
C22 C23 H23 120.3 no
C23 C24 H24 120.1 no
C25 C24 H24 120.1 no
N31 C32 H32 118.6 no
C33 C32 H32 118.6 no
C34 C33 H33 120.3 no
C32 C33 H33 120.3 no
C33 C34 H34 119.9 no
C35 C34 H34 120.0 no
C47 C37 H37 119.1 no
C35 C37 H37 119.1 no
N41 C42 H42 118.6 no
C43 C42 H42 118.6 no
C44 C43 H43 120.3 no
C42 C43 H43 120.3 no
C43 C44 H44 120.1 no
C45 C44 H44 120.1 no
C37 C47 H47 119.4 no
C45 C47 H47 119.4 no

loop_
_geom_bond_atom_site_label_1
_geom_bond_atom_site_label_2
_geom_bond_distance
_geom_bond_publ_flag
Co N41 2.155(3) yes
Co N21 2.157(3) yes
Co N11 2.164(3) yes
Co N31 2.167(3) yes
Co Cl1 2.4160(10) yes
Co Cl2 2.4230(10) yes
N11 C12 1.317(5) no
N11 C16 1.365(5) no
N21 C22 1.322(5) no
N21 C26 1.357(5) no
N31 C32 1.324(5) no
N31 C36 1.368(5) no
N41 C42 1.329(5) no
N41 C46 1.360(5) no
C12 C13 1.397(6) no
C13 C14 1.363(7) no
C14 C15 1.400(7) no
C15 C16 1.404(6) no
C15 C17 1.427(7) no
C16 C26 1.432(6) no
C17 C27 1.342(7) no
C22 C23 1.403(6) no
C23 C24 1.356(7) no
C24 C25 1.404(7) no
C25 C26 1.408(6) no
C25 C27 1.432(7) no
C32 C33 1.398(7) no
C33 C34 1.358(8) no
C34 C35 1.401(7) no
C35 C36 1.410(6) no
C35 C37 1.432(7) no
C36 C46 1.421(6) no
C37 C47 1.334(8) no
C42 C43 1.396(6) no
C43 C44 1.368(7) no
C44 C45 1.397(7) no
C45 C46 1.409(6) no
C45 C47 1.431(7) no
N1 C2 1.067(10) no
C2 C3 1.478(14) no
N4 C5 1.067(10) no
C5 C6 1.478(14) no
N7 C8 1.067(10) no
C8 C9 1.478(14) no
C12 H12 .950 no
C13 H13 .950 no
C14 H14 .950 no
C17 H17 .950 no
C22 H22 .950 no
C23 H23 .950 no
C24 H24 .950 no
C27 H27 .950 no
C32 H32 .950 no
C33 H33 .950 no
C34 H34 .950 no
C37 H37 .950 no
C42 H42 .950 no
C43 H43 .950 no
C44 H44 .950 no
C47 H47 .950 no

loop_
_geom_contact_atom_site_label_1
_geom_contact_atom_site_label_2
_geom_contact_distance
_geom_contact_site_symmetry_2
_geom_contact_publ_flag
N1 C8 1.99(2) . no
N1 C9 2.05(3) . no
N1 N7 2.55(4) . no
C2 C9 1.03(3) . no
C2 C8 1.46(3) . no
C2 N7 2.37(4) . no
C3 C9 0.70(3) . no
C3 C8 1.83(4) . no
C3 N7 2.85(4) . no
N4 N7 2.00(4) . no
N4 C8 2.79(3) . no
N4 C6 2.93(2) 3_556 no
C5 N7 1.45(4) . no
C5 C6 2.32(2) 3_556 no
C5 C8 2.46(3) . no
C6 N7 1.80(3) . no
C6 C6 2.17(3) 3_556 no
C6 C8 2.72(3) . no
